data_4322079
loop_
_publ_author_name
'Josef Holub'
'Bohum\'ir Gr\"uner'
'Ivana C\'isa\<rov\'a'
'Ji\<r\'i Fusek'
'Zbyn\<ek Plz\'ak'
'Francesc Teixidor'
'Clara Vi\~nas'
'Bohumil \<St\'ibr'

_publ_contact_author_address
; 
Institute of Inorganic Chemistry Academy of Science
of Czech Republic 250 68 \<Re\<z Czech Republic 
;
_publ_contact_author_email stibr@uachr.iic.cas.cz
_publ_contact_author_fax 420220941502
_publ_contact_author_name 'Ing. Bohumil \<St\'ibr'
_publ_section_title
;
 A Series of the Twelve-Vertex Ferratricarbollides
 [2-(\h^5^-C~5~H~5~)-9-X-closo-2,1,7,9-FeC~3~B~8~H~10~] where X = H~2~N,
 MeHN,Me~2~N,Bu^t^HN, and Bu^t^(Me)N. A Highly Stable
 Metallatricarbaborane System with Amine Functions in the Para Position to
 the Metal Center
;
_journal_name_full 'Inorganic Chemistry'
_journal_page_first 2775
_journal_page_last 2780
_journal_paper_doi 10.1021/ic981400e
_journal_volume 38
_journal_year 1999
_chemical_formula_sum 'C12 H25 B8 Fe N'
_chemical_formula_weight 325.66
_chemical_name_systematic
; 
 ? 
;
_space_group_IT_number 14
_symmetry_cell_setting monoclinic
_symmetry_space_group_name_Hall '-P 2ybc'
_symmetry_space_group_name_H-M 'P 1 21/c 1'
_atom_sites_solution_hydrogens geom
_atom_sites_solution_primary direct
_atom_sites_solution_secondary difmap
_audit_creation_method SHELXL-97
_cell_angle_alpha 90.00
_cell_angle_beta 112.543(4)
_cell_angle_gamma 90.00
_cell_formula_units_Z 4
_cell_length_a 8.8353(4)
_cell_length_b 16.7280(10)
_cell_length_c 12.2105(9)
_cell_measurement_reflns_used 25
_cell_measurement_temperature 293(2)
_cell_measurement_theta_max 15
_cell_measurement_theta_min 13.5
_cell_volume 1666.78(18)
_computing_cell_refinement 'Cad4 Version 5.0'
_computing_data_collection 'CAD4 Version 5.0'
_computing_data_reduction 'JANA96 (Petricek, 1996)'
_computing_structure_refinement 'SHELXL-97 (Sheldrick, 1997)'
_computing_structure_solution 'SHELXS-97 (Sheldrick, 1990)'
_diffrn_ambient_temperature 293(2)
_diffrn_measured_fraction_theta_full 1.000
_diffrn_measured_fraction_theta_max 1.000
_diffrn_measurement_device_type CAD4-MACHIII
_diffrn_measurement_method 'theta-2theta scan'
_diffrn_radiation_monochromator graphite
_diffrn_radiation_source 'fine-focus sealed tube'
_diffrn_radiation_type MoK\a
_diffrn_radiation_wavelength 0.71069
_diffrn_reflns_av_R_equivalents 0.0176
_diffrn_reflns_av_sigmaI/netI 0.0201
_diffrn_reflns_limit_h_max 9
_diffrn_reflns_limit_h_min -10
_diffrn_reflns_limit_k_max 19
_diffrn_reflns_limit_k_min 0
_diffrn_reflns_limit_l_max 14
_diffrn_reflns_limit_l_min -11
_diffrn_reflns_number 4486
_diffrn_reflns_theta_full 24.96
_diffrn_reflns_theta_max 24.96
_diffrn_reflns_theta_min 2.18
_diffrn_standards_decay_% 2
_diffrn_standards_interval_time 3600
_diffrn_standards_number 3
_exptl_absorpt_coefficient_mu 0.892
_exptl_absorpt_correction_T_max 0.88
_exptl_absorpt_correction_T_min 0.71
_exptl_absorpt_correction_type numerical
_exptl_absorpt_process_details 'JANA96 (Petricek,1996)'
_exptl_crystal_colour red
_exptl_crystal_density_diffrn 1.298
_exptl_crystal_density_method 'not measured'
_exptl_crystal_description bar
_exptl_crystal_F_000 680
_exptl_crystal_size_max 0.76
_exptl_crystal_size_mid 0.26
_exptl_crystal_size_min 0.18
_refine_diff_density_max 0.392
_refine_diff_density_min -0.235
_refine_diff_density_rms 0.047
_refine_ls_extinction_method none
_refine_ls_goodness_of_fit_ref 1.013
_refine_ls_hydrogen_treatment mixed
_refine_ls_matrix_type full
_refine_ls_number_parameters 299
_refine_ls_number_reflns 2935
_refine_ls_number_restraints 0
_refine_ls_restrained_S_all 1.013
_refine_ls_R_factor_all 0.0369
_refine_ls_R_factor_gt 0.0300
_refine_ls_shift/su_max 0.001
_refine_ls_shift/su_mean 0.000
_refine_ls_structure_factor_coef Fsqd
_refine_ls_weighting_details 'calc w=1/[\s^2^(Fo^2^)+(0.0548P)^2^+0.5625P] where P=(Fo^2^+2Fc^2^)/3'
_refine_ls_weighting_scheme calc
_refine_ls_wR_factor_gt 0.0828
_refine_ls_wR_factor_ref 0.0872
_reflns_number_gt 2557
_reflns_number_total 2935
_reflns_threshold_expression >2sigma(I)
_cod_data_source_file ic981400e.cif
_cod_data_source_block 2c
_cod_database_code 4322079

loop_
_symmetry_equiv_pos_as_xyz
'x, y, z'
'-x, y+1/2, -z+1/2'
'-x, -y, -z'
'x, -y-1/2, z-1/2'

loop_
_atom_site_label
_atom_site_type_symbol
_atom_site_fract_x
_atom_site_fract_y
_atom_site_fract_z
_atom_site_U_iso_or_equiv
_atom_site_adp_type
_atom_site_occupancy
_atom_site_symmetry_multiplicity
_atom_site_calc_flag
_atom_site_refinement_flags
_atom_site_disorder_assembly
_atom_site_disorder_group
Fe Fe 0.03846(3) 0.215438(16) 0.37197(2) 0.03902(12) Uani 1 1 d . . .
C1C C 0.2695(3) 0.22012(19) 0.3698(3) 0.0693(8) Uani 1 1 d . . .
C2C C 0.1906(4) 0.29013(19) 0.3275(3) 0.0718(8) Uani 1 1 d . . .
C3C C 0.1481(3) 0.32500(18) 0.4156(3) 0.0738(8) Uani 1 1 d . . .
C4C C 0.2019(3) 0.2752(2) 0.5148(3) 0.0734(8) Uani 1 1 d . . .
C5C C 0.2793(3) 0.2089(2) 0.4844(3) 0.0780(9) Uani 1 1 d . . .
C1 C -0.0325(3) 0.09917(13) 0.3351(2) 0.0490(5) Uani 1 1 d . . .
B3 B -0.0801(3) 0.14204(14) 0.44628(19) 0.0417(5) Uani 1 1 d . . .
B4 B -0.2024(3) 0.06327(14) 0.3592(2) 0.0411(5) Uani 1 1 d . . .
B5 B -0.2080(3) 0.07579(13) 0.2141(2) 0.0418(5) Uani 1 1 d . . .
B6 B -0.0924(3) 0.16120(14) 0.2147(2) 0.0421(5) Uani 1 1 d . . .
C7 C -0.1795(2) 0.22934(13) 0.38946(19) 0.0439(5) Uani 1 1 d . . .
B8 B -0.2949(3) 0.14719(14) 0.39528(18) 0.0391(5) Uani 1 1 d . . .
C9 C -0.3665(2) 0.10850(10) 0.25324(15) 0.0325(4) Uani 1 1 d . . .
B10 B -0.3079(3) 0.16630(13) 0.15997(19) 0.0393(5) Uani 1 1 d . . .
B11 B -0.1876(3) 0.24295(14) 0.24862(19) 0.0379(5) Uani 1 1 d . . .
B12 B -0.3608(3) 0.21050(11) 0.2713(2) 0.0364(4) Uani 1 1 d . . .
N N -0.5302(2) 0.07812(10) 0.20218(16) 0.0410(4) Uani 1 1 d . . .
C1B C -0.5844(3) -0.00327(11) 0.21664(18) 0.0442(5) Uani 1 1 d . . .
C2B C -0.5714(4) -0.01493(18) 0.3436(2) 0.0630(6) Uani 1 1 d . . .
C3B C -0.4953(4) -0.06889(15) 0.1793(3) 0.0646(7) Uani 1 1 d . . .
C4B C -0.7661(3) -0.00536(17) 0.1344(3) 0.0617(6) Uani 1 1 d . . .
H1 H 0.068(4) 0.0489(18) 0.356(3) 0.091(9) Uiso 1 1 d . . .
H3 H -0.029(3) 0.1285(15) 0.535(2) 0.070(7) Uiso 1 1 d . . .
H4 H -0.205(3) 0.0078(15) 0.392(2) 0.057(6) Uiso 1 1 d . . .
H5 H -0.217(3) 0.0226(14) 0.162(2) 0.055(6) Uiso 1 1 d . . .
H6 H -0.049(3) 0.1600(16) 0.152(3) 0.074(8) Uiso 1 1 d . . .
H7 H -0.187(3) 0.2771(13) 0.447(2) 0.058(7) Uiso 1 1 d . . .
H8 H -0.366(3) 0.1433(14) 0.447(2) 0.058(6) Uiso 1 1 d . . .
H10 H -0.386(3) 0.1725(13) 0.071(2) 0.048(6) Uiso 1 1 d . . .
H11 H -0.199(3) 0.2930(14) 0.213(2) 0.061(7) Uiso 1 1 d . . .
H12 H -0.474(3) 0.2443(12) 0.2491(18) 0.039(5) Uiso 1 1 d . . .
H1C H 0.300(4) 0.188(2) 0.320(3) 0.099(11) Uiso 1 1 d . . .
H2C H 0.161(5) 0.312(3) 0.247(4) 0.149(16) Uiso 1 1 d . . .
H3C H 0.091(4) 0.365(2) 0.415(3) 0.094(11) Uiso 1 1 d . . .
H4C H 0.189(4) 0.2815(18) 0.593(3) 0.100(11) Uiso 1 1 d . . .
H5C H 0.322(5) 0.164(2) 0.524(3) 0.109(12) Uiso 1 1 d . . .
H1N H -0.573(3) 0.0924(16) 0.139(2) 0.059(8) Uiso 1 1 d . . .
H1B2 H -0.458(4) -0.0160(17) 0.399(3) 0.072(8) Uiso 1 1 d . . .
H2B2 H -0.614(4) -0.067(2) 0.347(3) 0.092(10) Uiso 1 1 d . . .
H3B2 H -0.636(4) 0.0278(18) 0.367(3) 0.079(9) Uiso 1 1 d . . .
H1B3 H -0.550(4) -0.1191(19) 0.177(3) 0.082(9) Uiso 1 1 d . . .
H2B3 H -0.388(4) -0.0711(16) 0.230(2) 0.066(8) Uiso 1 1 d . . .
H3B3 H -0.499(4) -0.0564(17) 0.097(3) 0.080(9) Uiso 1 1 d . . .
H1B4 H -0.823(3) 0.0367(17) 0.154(2) 0.067(8) Uiso 1 1 d . . .
H2B4 H -0.775(3) 0.0008(16) 0.057(3) 0.073(8) Uiso 1 1 d . . .
H3B4 H -0.809(3) -0.0559(18) 0.144(2) 0.071(8) Uiso 1 1 d . . .

loop_
_atom_site_aniso_label
_atom_site_aniso_U_11
_atom_site_aniso_U_22
_atom_site_aniso_U_33
_atom_site_aniso_U_23
_atom_site_aniso_U_13
_atom_site_aniso_U_12
Fe 0.02641(17) 0.04813(19) 0.04043(18) -0.00379(11) 0.01048(12) -0.00172(11)
C1C 0.0371(12) 0.090(2) 0.087(2) -0.0178(16) 0.0296(13) -0.0111(12)
C2C 0.0537(15) 0.087(2) 0.0729(18) -0.0001(15) 0.0228(14) -0.0306(14)
C3C 0.0405(13) 0.0557(15) 0.112(3) -0.0165(16) 0.0142(14) -0.0128(11)
C4C 0.0433(13) 0.111(2) 0.0603(16) -0.0299(16) 0.0137(12) -0.0289(14)
C5C 0.0298(12) 0.086(2) 0.092(2) 0.0144(17) -0.0053(13) -0.0061(12)
C1 0.0407(11) 0.0499(11) 0.0554(12) 0.0007(10) 0.0172(9) 0.0060(9)
B3 0.0332(11) 0.0534(13) 0.0357(11) 0.0031(10) 0.0100(9) 0.0015(9)
B4 0.0359(11) 0.0402(11) 0.0432(11) 0.0094(9) 0.0106(9) 0.0060(9)
B5 0.0425(12) 0.0409(11) 0.0446(12) -0.0081(9) 0.0196(10) 0.0024(9)
B6 0.0416(12) 0.0487(12) 0.0380(11) -0.0053(9) 0.0175(9) -0.0017(9)
C7 0.0344(10) 0.0518(11) 0.0435(11) -0.0115(9) 0.0126(8) -0.0008(8)
B8 0.0337(10) 0.0501(12) 0.0335(10) -0.0043(9) 0.0128(8) -0.0013(9)
C9 0.0317(9) 0.0311(8) 0.0325(9) -0.0008(7) 0.0099(7) 0.0015(7)
B10 0.0383(11) 0.0425(11) 0.0323(10) 0.0015(9) 0.0082(9) -0.0050(9)
B11 0.0323(10) 0.0378(11) 0.0402(11) 0.0033(9) 0.0100(9) -0.0008(9)
B12 0.0288(10) 0.0305(10) 0.0449(11) -0.0035(8) 0.0085(9) 0.0014(8)
N 0.0348(8) 0.0375(8) 0.0431(10) 0.0018(7) 0.0065(7) -0.0048(7)
C1B 0.0464(11) 0.0362(10) 0.0474(11) 0.0000(8) 0.0150(9) -0.0061(8)
C2B 0.0656(16) 0.0688(16) 0.0562(14) 0.0089(12) 0.0252(13) -0.0140(13)
C3B 0.0708(18) 0.0376(12) 0.0834(19) -0.0111(12) 0.0274(15) -0.0059(11)
C4B 0.0514(14) 0.0578(15) 0.0665(17) -0.0020(12) 0.0121(12) -0.0184(12)

loop_
_atom_type_symbol
_atom_type_description
_atom_type_scat_dispersion_real
_atom_type_scat_dispersion_imag
_atom_type_scat_source
C C 0.0033 0.0016 'International Tables Vol C Tables 4.2.6.8 and 6.1.1.4'
H H 0.0000 0.0000 'International Tables Vol C Tables 4.2.6.8 and 6.1.1.4'
B B 0.0013 0.0007 'International Tables Vol C Tables 4.2.6.8 and 6.1.1.4'
N N 0.0061 0.0033 'International Tables Vol C Tables 4.2.6.8 and 6.1.1.4'
Fe Fe 0.3463 0.8444 'International Tables Vol C Tables 4.2.6.8 and 6.1.1.4'

loop_
_geom_angle_atom_site_label_1
_geom_angle_atom_site_label_2
_geom_angle_atom_site_label_3
_geom_angle
_geom_angle_site_symmetry_1
_geom_angle_site_symmetry_3
_geom_angle_publ_flag
C7 Fe B6 86.08(9) . . ?
C7 Fe B3 49.64(9) . . ?
B6 Fe B3 87.04(9) . . ?
C7 Fe C1 84.77(8) . . ?
B6 Fe C1 49.57(9) . . ?
B3 Fe C1 50.01(9) . . ?
C7 Fe B11 49.63(9) . . ?
B6 Fe B11 50.44(9) . . ?
B3 Fe B11 86.54(9) . . ?
C1 Fe B11 85.47(9) . . ?
C7 Fe C5C 136.07(12) . . ?
B6 Fe C5C 132.64(13) . . ?
B3 Fe C5C 104.42(11) . . ?
C1 Fe C5C 104.46(11) . . ?
B11 Fe C5C 168.38(11) . . ?
C7 Fe C3C 104.09(11) . . ?
B6 Fe C3C 133.30(12) . . ?
B3 Fe C3C 134.14(12) . . ?
C1 Fe C3C 170.51(10) . . ?
B11 Fe C3C 102.82(11) . . ?
C5C Fe C3C 66.83(12) . . ?
C7 Fe C4C 104.01(10) . . ?
B6 Fe C4C 168.72(11) . . ?
B3 Fe C4C 103.28(11) . . ?
C1 Fe C4C 135.22(12) . . ?
B11 Fe C4C 133.60(12) . . ?
C5C Fe C4C 40.74(13) . . ?
C3C Fe C4C 39.86(13) . . ?
C7 Fe C1C 169.95(10) . . ?
B6 Fe C1C 102.29(11) . . ?
B3 Fe C1C 135.37(11) . . ?
C1 Fe C1C 104.86(10) . . ?
B11 Fe C1C 132.75(11) . . ?
C5C Fe C1C 39.37(13) . . ?
C3C Fe C1C 66.13(12) . . ?
C4C Fe C1C 67.19(12) . . ?
C7 Fe C2C 134.50(12) . . ?
B6 Fe C2C 102.38(11) . . ?
B3 Fe C2C 169.58(11) . . ?
C1 Fe C2C 134.28(11) . . ?
B11 Fe C2C 102.85(11) . . ?
C5C Fe C2C 65.93(13) . . ?
C3C Fe C2C 39.79(13) . . ?
C4C Fe C2C 66.99(13) . . ?
C1C Fe C2C 38.66(12) . . ?
C2C C1C C5C 109.0(3) . . ?
C2C C1C Fe 70.74(15) . . ?
C5C C1C Fe 70.03(15) . . ?
C2C C1C H1C 119(2) . . ?
C5C C1C H1C 131(2) . . ?
Fe C1C H1C 122(2) . . ?
C1C C2C C3C 108.5(3) . . ?
C1C C2C Fe 70.61(16) . . ?
C3C C2C Fe 69.75(16) . . ?
C1C C2C H2C 127(3) . . ?
C3C C2C H2C 124(3) . . ?
Fe C2C H2C 123(3) . . ?
C4C C3C C2C 108.4(3) . . ?
C4C C3C Fe 70.16(16) . . ?
C2C C3C Fe 70.45(16) . . ?
C4C C3C H3C 119(2) . . ?
C2C C3C H3C 132(2) . . ?
Fe C3C H3C 119(2) . . ?
C3C C4C C5C 106.0(3) . . ?
C3C C4C Fe 69.99(15) . . ?
C5C C4C Fe 69.55(15) . . ?
C3C C4C H4C 129.3(19) . . ?
C5C C4C H4C 124.7(19) . . ?
Fe C4C H4C 124(2) . . ?
C1C C5C C4C 108.0(3) . . ?
C1C C5C Fe 70.61(15) . . ?
C4C C5C Fe 69.71(15) . . ?
C1C C5C H5C 120(2) . . ?
C4C C5C H5C 131(2) . . ?
Fe C5C H5C 121(2) . . ?
B6 C1 B3 109.64(16) . . ?
B6 C1 B5 61.41(13) . . ?
B3 C1 B5 110.97(15) . . ?
B6 C1 B4 110.61(16) . . ?
B3 C1 B4 61.60(13) . . ?
B5 C1 B4 61.19(13) . . ?
B6 C1 Fe 65.08(10) . . ?
B3 C1 Fe 64.96(11) . . ?
B5 C1 Fe 120.26(14) . . ?
B4 C1 Fe 120.18(14) . . ?
B6 C1 H1 125.5(15) . . ?
B3 C1 H1 121.0(15) . . ?
B5 C1 H1 112.3(15) . . ?
B4 C1 H1 110.0(15) . . ?
Fe C1 H1 119.4(15) . . ?
C7 B3 C1 106.16(15) . . ?
C7 B3 B8 59.82(12) . . ?
C1 B3 B8 107.31(15) . . ?
C7 B3 B4 106.94(15) . . ?
C1 B3 B4 59.73(13) . . ?
B8 B3 B4 59.86(12) . . ?
C7 B3 Fe 64.93(10) . . ?
C1 B3 Fe 65.03(10) . . ?
B8 B3 Fe 118.81(14) . . ?
B4 B3 Fe 118.62(14) . . ?
C7 B3 H3 124.7(15) . . ?
C1 B3 H3 126.4(15) . . ?
B8 B3 H3 111.6(15) . . ?
B4 B3 H3 112.9(15) . . ?
Fe B3 H3 120.4(15) . . ?
C9 B4 C1 104.80(15) . . ?
C9 B4 B8 59.71(11) . . ?
C1 B4 B8 106.24(16) . . ?
C9 B4 B5 59.84(11) . . ?
C1 B4 B5 58.95(13) . . ?
B8 B4 B5 108.58(15) . . ?
C9 B4 B3 105.67(15) . . ?
C1 B4 B3 58.67(12) . . ?
B8 B4 B3 59.58(12) . . ?
B5 B4 B3 106.81(16) . . ?
C9 B4 H4 124.3(14) . . ?
C1 B4 H4 122.1(14) . . ?
B8 B4 H4 123.4(14) . . ?
B5 B4 H4 120.3(14) . . ?
B3 B4 H4 123.1(14) . . ?
C1 B5 C9 104.36(15) . . ?
C1 B5 B10 106.54(15) . . ?
C9 B5 B10 59.12(11) . . ?
C1 B5 B6 58.77(13) . . ?
C9 B5 B6 105.81(15) . . ?
B10 B5 B6 60.37(13) . . ?
C1 B5 B4 59.86(13) . . ?
C9 B5 B4 58.37(11) . . ?
B10 B5 B4 107.32(15) . . ?
B6 B5 B4 107.43(16) . . ?
C1 B5 H5 121.9(12) . . ?
C9 B5 H5 122.6(12) . . ?
B10 B5 H5 125.5(12) . . ?
B6 B5 H5 125.8(12) . . ?
B4 B5 H5 117.4(12) . . ?
C1 B6 B11 106.97(16) . . ?
C1 B6 B5 59.81(13) . . ?
B11 B6 B5 107.93(16) . . ?
C1 B6 B10 106.80(16) . . ?
B11 B6 B10 60.02(12) . . ?
B5 B6 B10 59.68(12) . . ?
C1 B6 Fe 65.35(11) . . ?
B11 B6 Fe 64.93(10) . . ?
B5 B6 Fe 119.10(14) . . ?
B10 B6 Fe 118.47(14) . . ?
C1 B6 H6 125.2(16) . . ?
B11 B6 H6 124.9(16) . . ?
B5 B6 H6 112.4(16) . . ?
B10 B6 H6 113.1(16) . . ?
Fe B6 H6 119.8(16) . . ?
B3 C7 B11 109.84(15) . . ?
B3 C7 B12 110.58(15) . . ?
B11 C7 B12 60.98(12) . . ?
B3 C7 B8 61.53(12) . . ?
B11 C7 B8 110.45(15) . . ?
B12 C7 B8 61.05(12) . . ?
B3 C7 Fe 65.43(10) . . ?
B11 C7 Fe 65.49(10) . . ?
B12 C7 Fe 120.32(13) . . ?
B8 C7 Fe 120.76(13) . . ?
B3 C7 H7 121.0(13) . . ?
B11 C7 H7 124.6(13) . . ?
B12 C7 H7 114.2(13) . . ?
B8 C7 H7 111.9(13) . . ?
Fe C7 H7 116.8(13) . . ?
C9 B8 C7 104.56(14) . . ?
C9 B8 B12 59.15(11) . . ?
C7 B8 B12 59.36(12) . . ?
C9 B8 B3 105.51(15) . . ?
C7 B8 B3 58.66(12) . . ?
B12 B8 B3 106.92(15) . . ?
C9 B8 B4 58.52(11) . . ?
C7 B8 B4 106.57(15) . . ?
B12 B8 B4 107.30(15) . . ?
B3 B8 B4 60.56(13) . . ?
C9 B8 H8 120.8(13) . . ?
C7 B8 H8 124.8(13) . . ?
B12 B8 H8 118.9(13) . . ?
B3 B8 H8 126.4(13) . . ?
B4 B8 H8 122.8(13) . . ?
N C9 B4 126.61(15) . . ?
N C9 B10 114.97(15) . . ?
B4 C9 B10 111.57(14) . . ?
N C9 B12 112.58(14) . . ?
B4 C9 B12 111.59(14) . . ?
B10 C9 B12 61.61(12) . . ?
N C9 B8 119.38(15) . . ?
B4 C9 B8 61.77(12) . . ?
B10 C9 B8 111.53(14) . . ?
B12 C9 B8 61.19(12) . . ?
N C9 B5 123.81(15) . . ?
B4 C9 B5 61.79(12) . . ?
B10 C9 B5 60.92(12) . . ?
B12 C9 B5 111.18(14) . . ?
B8 C9 B5 111.79(14) . . ?
C9 B10 B5 59.96(11) . . ?
C9 B10 B11 105.55(15) . . ?
B5 B10 B11 107.54(15) . . ?
C9 B10 B12 59.21(11) . . ?
B5 B10 B12 108.46(15) . . ?
B11 B10 B12 59.51(12) . . ?
C9 B10 B6 106.12(15) . . ?
B5 B10 B6 59.95(13) . . ?
B11 B10 B6 59.27(12) . . ?
B12 B10 B6 107.17(15) . . ?
C9 B10 H10 119.9(12) . . ?
B5 B10 H10 121.0(12) . . ?
B11 B10 H10 124.9(12) . . ?
B12 B10 H10 119.7(12) . . ?
B6 B10 H10 125.9(12) . . ?
C7 B11 B6 107.31(16) . . ?
C7 B11 B12 59.97(12) . . ?
B6 B11 B12 109.13(16) . . ?
C7 B11 B10 107.83(15) . . ?
B6 B11 B10 60.70(13) . . ?
B12 B11 B10 60.53(12) . . ?
C7 B11 Fe 64.88(10) . . ?
B6 B11 Fe 64.63(10) . . ?
B12 B11 Fe 118.90(14) . . ?
B10 B11 Fe 118.81(14) . . ?
C7 B11 H11 123.3(16) . . ?
B6 B11 H11 124.7(16) . . ?
B12 B11 H11 114.3(16) . . ?
B10 B11 H11 115.8(16) . . ?
Fe B11 H11 116.7(16) . . ?
C9 B12 C7 105.13(14) . . ?
C9 B12 B11 105.89(15) . . ?
C7 B12 B11 59.05(12) . . ?
C9 B12 B8 59.67(11) . . ?
C7 B12 B8 59.59(12) . . ?
B11 B12 B8 107.72(15) . . ?
C9 B12 B10 59.19(11) . . ?
C7 B12 B10 106.66(15) . . ?
B11 B12 B10 59.96(12) . . ?
B8 B12 B10 108.33(14) . . ?
C9 B12 H12 120.4(11) . . ?
C7 B12 H12 125.6(11) . . ?
B11 B12 H12 125.2(11) . . ?
B8 B12 H12 119.9(11) . . ?
B10 B12 H12 121.1(11) . . ?
C9 N C1B 126.56(16) . . ?
C9 N H1N 111(2) . . ?
C1B N H1N 111(2) . . ?
N C1B C3B 113.65(18) . . ?
N C1B C2B 109.80(18) . . ?
C3B C1B C2B 111.6(2) . . ?
N C1B C4B 104.42(17) . . ?
C3B C1B C4B 108.7(2) . . ?
C2B C1B C4B 108.4(2) . . ?
C1B C2B H1B2 111.2(17) . . ?
C1B C2B H2B2 106.2(19) . . ?
H1B2 C2B H2B2 106(2) . . ?
C1B C2B H3B2 111.1(17) . . ?
H1B2 C2B H3B2 111(2) . . ?
H2B2 C2B H3B2 111(2) . . ?
C1B C3B H1B3 109.2(18) . . ?
C1B C3B H2B3 110.2(17) . . ?
H1B3 C3B H2B3 111(2) . . ?
C1B C3B H3B3 108.8(17) . . ?
H1B3 C3B H3B3 109(2) . . ?
H2B3 C3B H3B3 109(2) . . ?
C1B C4B H1B4 109.8(17) . . ?
C1B C4B H2B4 109.0(18) . . ?
H1B4 C4B H2B4 109(2) . . ?
C1B C4B H3B4 107.8(17) . . ?
H1B4 C4B H3B4 111(2) . . ?
H2B4 C4B H3B4 110(2) . . ?

loop_
_geom_bond_atom_site_label_1
_geom_bond_atom_site_label_2
_geom_bond_distance
_geom_bond_site_symmetry_2
_geom_bond_publ_flag
Fe C7 2.030(2) . ?
Fe B6 2.036(2) . ?
Fe B3 2.039(2) . ?
Fe C1 2.040(2) . ?
Fe B11 2.041(2) . ?
Fe C5C 2.046(2) . ?
Fe C3C 2.046(3) . ?
Fe C4C 2.048(2) . ?
Fe C1C 2.053(2) . ?
Fe C2C 2.055(3) . ?
C1C C2C 1.360(4) . ?
C1C C5C 1.381(5) . ?
C1C H1C 0.93(4) . ?
C2C C3C 1.396(5) . ?
C2C H2C 0.99(5) . ?
C3C C4C 1.395(4) . ?
C3C H3C 0.83(3) . ?
C4C C5C 1.425(4) . ?
C4C H4C 1.01(4) . ?
C5C H5C 0.89(4) . ?
C1 B6 1.709(3) . ?
C1 B3 1.724(3) . ?
C1 B5 1.727(3) . ?
C1 B4 1.743(3) . ?
C1 H1 1.18(3) . ?
B3 C7 1.708(3) . ?
B3 B8 1.758(3) . ?
B3 B4 1.775(3) . ?
B3 H3 1.02(3) . ?
B4 C9 1.707(3) . ?
B4 B8 1.763(3) . ?
B4 B5 1.766(3) . ?
B4 H4 1.01(2) . ?
B5 C9 1.733(3) . ?
B5 B10 1.750(3) . ?
B5 B6 1.754(3) . ?
B5 H5 1.08(2) . ?
B6 B11 1.737(3) . ?
B6 B10 1.762(3) . ?
B6 H6 0.98(3) . ?
C7 B11 1.709(3) . ?
C7 B12 1.725(3) . ?
C7 B8 1.729(3) . ?
C7 H7 1.08(2) . ?
B8 C9 1.728(3) . ?
B8 B12 1.754(3) . ?
B8 H8 1.05(2) . ?
C9 N 1.430(2) . ?
C9 B10 1.718(3) . ?
C9 B12 1.719(2) . ?
B10 B11 1.750(3) . ?
B10 B12 1.760(3) . ?
B10 H10 1.05(2) . ?
B11 B12 1.742(3) . ?
B11 H11 0.93(2) . ?
B12 H12 1.09(2) . ?
N C1B 1.476(2) . ?
N H1N 0.76(3) . ?
C1B C3B 1.519(3) . ?
C1B C2B 1.522(3) . ?
C1B C4B 1.533(3) . ?
C2B H1B2 0.97(3) . ?
C2B H2B2 0.95(3) . ?
C2B H3B2 1.02(3) . ?
C3B H1B3 0.96(3) . ?
C3B H2B3 0.91(3) . ?
C3B H3B3 1.01(3) . ?
C4B H1B4 0.95(3) . ?
C4B H2B4 0.93(3) . ?
C4B H3B4 0.95(3) . ?
